data_1564790
loop_
_publ_author_name
'YIN, HUAQING'
'Tan, Kui'
'Jensen, Stephanie'
'Teat, Simon'
'Ullah, Saif'
'Hei, Xiuze'
'Velasco, Ever'
'Oyekan, Kolade'
'Meyer, Noah'
'Wang, Xin-Yao'
'Thonhauser, Timo'
'Yin, Xue-Bo'
'Li, Jing'

_publ_section_title
;
 Switchable sensor and scavenger: detection and removal of fluorinated
 chemical species by luminescent metal-organic framework
;
_journal_name_full 'Chemical Science'
_journal_paper_doi 10.1039/D1SC04070G
_journal_year 2021
_chemical_formula_sum 'C34 H20 In2 O10'
_chemical_formula_weight 818.14
_chemical_properties_physical 'Methonal and ethonal sensitive'
_space_group_IT_number 65
_space_group_name_Hall '-C 2 2'
_space_group_name_H-M_alt 'C m m m'
_symmetry_cell_setting orthorhombic
_symmetry_space_group_name_H-M 'C m m m'
_atom_sites_solution_hydrogens geom
_atom_sites_solution_primary direct
_atom_sites_solution_secondary difmap
_audit_creation_method SHELXL-97
_audit_update_record
;
2021-01-19 deposited with the CCDC.	2021-09-30 downloaded from the CCDC.
;
_cell_angle_alpha 90.00
_cell_angle_beta 90.00
_cell_angle_gamma 90.00
_cell_formula_units_Z 2
_cell_length_a 7.1852(2)
_cell_length_b 22.1619(7)
_cell_length_c 16.1168(5)
_cell_measurement_reflns_used 2737
_cell_measurement_temperature 293(2)
_cell_measurement_theta_max 78.3950
_cell_measurement_theta_min 3.9680
_cell_volume 2566.40(13)
_computing_structure_refinement 'SHELXL-97 (Sheldrick, 1997)'
_computing_structure_solution 'SHELXS-97 (Sheldrick, 1990)'
_diffrn_ambient_temperature 293(2)
_diffrn_measured_fraction_theta_full 0.986
_diffrn_measured_fraction_theta_max 0.986
_diffrn_measurement_device_type 'XtaLAB AFC12 (RINC): Kappa dual offset/far'
_diffrn_measurement_method '\w scans'
_diffrn_radiation_monochromator graphite
_diffrn_radiation_source 'fine-focus sealed tube'
_diffrn_radiation_type CuK\a
_diffrn_radiation_wavelength 1.54184
_diffrn_reflns_av_R_equivalents 0.0331
_diffrn_reflns_av_sigmaI/netI 0.0403
_diffrn_reflns_limit_h_max 8
_diffrn_reflns_limit_h_min -4
_diffrn_reflns_limit_k_max 27
_diffrn_reflns_limit_k_min -23
_diffrn_reflns_limit_l_max 17
_diffrn_reflns_limit_l_min -20
_diffrn_reflns_number 4842
_diffrn_reflns_theta_full 78.64
_diffrn_reflns_theta_max 78.64
_diffrn_reflns_theta_min 2.74
_exptl_absorpt_coefficient_mu 7.490
_exptl_absorpt_correction_T_max 1.00000
_exptl_absorpt_correction_T_min 0.49182
_exptl_crystal_colour Transparent
_exptl_crystal_density_diffrn 1.059
_exptl_crystal_density_method 'not measured'
_exptl_crystal_description 'hexagonal prism'
_exptl_crystal_F_000 804
_exptl_crystal_preparation Luminescent
_refine_diff_density_max 1.393
_refine_diff_density_min -1.252
_refine_diff_density_rms 0.128
_refine_ls_extinction_coef 0.00009(9)
_refine_ls_extinction_expression Fc^*^=kFc[1+0.001xFc^2^\l^3^/sin(2\q)]^-1/4^
_refine_ls_extinction_method SHELXL
_refine_ls_goodness_of_fit_ref 1.320
_refine_ls_hydrogen_treatment mixed
_refine_ls_matrix_type full
_refine_ls_number_parameters 65
_refine_ls_number_reflns 1566
_refine_ls_number_restraints 8
_refine_ls_restrained_S_all 1.608
_refine_ls_R_factor_all 0.0503
_refine_ls_R_factor_gt 0.0463
_refine_ls_shift/su_max 0.003
_refine_ls_shift/su_mean 0.000
_refine_ls_structure_factor_coef Fsqd
_refine_ls_weighting_details 'calc w=1/[\s^2^(Fo^2^)+(0.1060P)^2^+0.0000P] where P=(Fo^2^+2Fc^2^)/3'
_refine_ls_weighting_scheme calc
_refine_ls_wR_factor_gt 0.1688
_refine_ls_wR_factor_ref 0.1742
_reflns_number_gt 1328
_reflns_number_total 1566
_reflns_threshold_expression >2sigma(I)
_cod_data_source_file d1sc04070g2.cif
_cod_data_source_block in-1
_cod_original_sg_symbol_H-M c_m_m_m
_cod_database_code 1564790

loop_
_symmetry_equiv_pos_as_xyz
'x, y, z'
'-x, -y, z'
'-x, y, -z'
'x, -y, -z'
'x+1/2, y+1/2, z'
'-x+1/2, -y+1/2, z'
'-x+1/2, y+1/2, -z'
'x+1/2, -y+1/2, -z'
'-x, -y, -z'
'x, y, -z'
'x, -y, z'
'-x, y, z'
'-x+1/2, -y+1/2, -z'
'x+1/2, y+1/2, -z'
'x+1/2, -y+1/2, z'
'-x+1/2, y+1/2, z'

loop_
_atom_site_label
_atom_site_type_symbol
_atom_site_fract_x
_atom_site_fract_y
_atom_site_fract_z
_atom_site_U_iso_or_equiv
_atom_site_adp_type
_atom_site_occupancy
_atom_site_symmetry_multiplicity
_atom_site_calc_flag
_atom_site_refinement_flags
_atom_site_disorder_assembly
_atom_site_disorder_group
In1 In 0.7500 0.7500 0.5000 0.0166(3) Uani 1 4 d S . .
O1 O 1.0000 0.7972(2) 0.5000 0.0233(10) Uani 1 4 d S . .
O2 O 0.8463(4) 0.69004(14) 0.40364(19) 0.0430(8) Uani 1 1 d . . .
C1 C 1.0000 0.5322(2) 0.0761(3) 0.0284(11) Uani 1 2 d S . .
C2 C 1.0000 0.6369(2) 0.2992(3) 0.0276(11) Uani 1 2 d SD . .
C3 C 1.0000 0.6753(2) 0.3743(3) 0.0260(10) Uani 1 2 d SD . .
C4 C 1.0000 0.5672(2) 0.1541(3) 0.0296(12) Uani 1 2 d S . .
C5 C 1.0000 0.5611(4) 0.0000 0.043(2) Uani 1 4 d S . .
H5A H 1.0000 0.6031 0.0000 0.051 Uiso 1 4 calc SR . .
C6 C 0.8402(8) 0.6182(4) 0.2628(5) 0.107(3) Uani 1 1 d D . .
H6A H 0.7271 0.6287 0.2868 0.129 Uiso 1 1 calc R . .
C7 C 0.8402(12) 0.5839(4) 0.1908(5) 0.090(2) Uani 1 1 d U . .
H7A H 0.7274 0.5722 0.1675 0.108 Uiso 1 1 calc R . .

loop_
_atom_site_aniso_label
_atom_site_aniso_U_11
_atom_site_aniso_U_22
_atom_site_aniso_U_33
_atom_site_aniso_U_23
_atom_site_aniso_U_13
_atom_site_aniso_U_12
In1 0.0143(5) 0.0212(5) 0.0142(5) 0.000 0.000 0.00122(11)
O1 0.012(2) 0.026(2) 0.031(3) 0.000 0.000 0.000
O2 0.0311(17) 0.0563(18) 0.0414(17) -0.0331(14) 0.0109(13) -0.0076(13)
C1 0.047(3) 0.021(2) 0.016(2) -0.0006(18) 0.000 0.000
C2 0.033(3) 0.030(2) 0.019(2) -0.0058(19) 0.000 0.000
C3 0.029(3) 0.030(2) 0.019(2) -0.0053(18) 0.000 0.000
C4 0.048(3) 0.029(2) 0.012(2) 0.0004(18) 0.000 0.000
C5 0.088(8) 0.025(3) 0.014(3) 0.000 0.000 0.000
C6 0.031(3) 0.197(8) 0.094(5) -0.111(6) 0.023(3) -0.031(4)
C7 0.077(3) 0.115(3) 0.077(3) -0.065(3) 0.007(3) -0.016(3)

loop_
_atom_type_symbol
_atom_type_description
_atom_type_scat_dispersion_real
_atom_type_scat_dispersion_imag
_atom_type_scat_source
C C 0.0181 0.0091 'International Tables Vol C Tables 4.2.6.8 and 6.1.1.4'
H H 0.0000 0.0000 'International Tables Vol C Tables 4.2.6.8 and 6.1.1.4'
O O 0.0492 0.0322 'International Tables Vol C Tables 4.2.6.8 and 6.1.1.4'
In In 0.0822 5.0449 'International Tables Vol C Tables 4.2.6.8 and 6.1.1.4'

loop_
_geom_angle_atom_site_label_1
_geom_angle_atom_site_label_2
_geom_angle_atom_site_label_3
_geom_angle
_geom_angle_site_symmetry_1
_geom_angle_site_symmetry_3
_geom_angle_publ_flag
O1 In1 O1 180.0(2) 13_666 . ?
O1 In1 O2 88.11(11) 13_666 . ?
O1 In1 O2 91.89(11) . . ?
O1 In1 O2 88.11(11) 13_666 10_556 ?
O1 In1 O2 91.89(11) . 10_556 ?
O2 In1 O2 92.06(19) . 10_556 ?
O1 In1 O2 91.89(11) 13_666 13_666 ?
O1 In1 O2 88.11(11) . 13_666 ?
O2 In1 O2 180.000(1) . 13_666 ?
O2 In1 O2 87.94(19) 10_556 13_666 ?
O1 In1 O2 91.89(11) 13_666 6_665 ?
O1 In1 O2 88.11(11) . 6_665 ?
O2 In1 O2 87.94(19) . 6_665 ?
O2 In1 O2 180.000(1) 10_556 6_665 ?
O2 In1 O2 92.06(19) 13_666 6_665 ?
In1 O1 In1 119.5(2) . 3_756 ?
C3 O2 In1 136.0(3) . . ?
C5 C1 C4 120.7(5) . . ?
C5 C1 C1 117.6(4) . 2_765 ?
C4 C1 C1 121.7(3) . 2_765 ?
C6 C2 C6 115.9(6) . 12_755 ?
C6 C2 C3 122.0(3) . . ?
C6 C2 C3 122.0(3) 12_755 . ?
O2 C3 O2 125.0(5) 12_755 . ?
O2 C3 C2 117.5(2) 12_755 . ?
O2 C3 C2 117.5(2) . . ?
C7 C4 C7 117.4(7) 12_755 . ?
C7 C4 C1 121.3(3) 12_755 . ?
C7 C4 C1 121.3(3) . . ?
C1 C5 C1 124.8(7) 10 . ?
C2 C6 C7 122.0(6) . . ?
C4 C7 C6 121.3(6) . . ?

loop_
_geom_bond_atom_site_label_1
_geom_bond_atom_site_label_2
_geom_bond_distance
_geom_bond_site_symmetry_2
_geom_bond_publ_flag
In1 O1 2.079(2) 13_666 ?
In1 O1 2.079(2) . ?
In1 O2 2.158(3) . ?
In1 O2 2.158(3) 10_556 ?
In1 O2 2.158(3) 13_666 ?
In1 O2 2.158(3) 6_665 ?
O1 In1 2.079(2) 3_756 ?
O2 C3 1.245(4) . ?
C1 C5 1.383(6) . ?
C1 C4 1.478(6) . ?
C1 C1 1.427(9) 2_765 ?
C2 C6 1.354(6) . ?
C2 C6 1.354(6) 12_755 ?
C2 C3 1.480(6) . ?
C3 O2 1.245(4) 12_755 ?
C4 C7 1.343(8) 12_755 ?
C4 C7 1.343(8) . ?
C5 C1 1.383(6) 10 ?
C6 C7 1.387(7) . ?
